data_4504941
loop_
_publ_author_name
'Gao, En-Qing'
'Cheng, Ai-Ling'
'Xu, Yan-Xia'
'Yan, Chun-Hua'
'He, Ming-Yuan'

_publ_section_title
;
 New Inorganic&#x2212;Organic Hybrid Supramolecular Architectures
 Generated from 2,5-Bis(3-pyridyl)-3,4-diaza-2,4-hexadiene
;
_journal_issue 3
_journal_name_full 'Crystal Growth &amp; Design'
_journal_page_first 1005
_journal_paper_doi 10.1021/cg049659x
_journal_volume 5
_journal_year 2005
_chemical_formula_sum 'C42 H50 Cl2 Mn N12 O12'
_chemical_formula_weight 1040.78
_chemical_name_systematic
; 
 ? 
;
_space_group_IT_number 2
_symmetry_cell_setting triclinic
_symmetry_space_group_name_Hall '-P 1'
_symmetry_space_group_name_H-M 'P -1'
_atom_sites_solution_hydrogens geom
_atom_sites_solution_primary direct
_atom_sites_solution_secondary difmap
_audit_creation_method SHELXL-97
_cell_angle_alpha 101.4771(11)
_cell_angle_beta 97.0069(9)
_cell_angle_gamma 98.7719(9)
_cell_formula_units_Z 1
_cell_length_a 8.9231(2)
_cell_length_b 11.2023(2)
_cell_length_c 12.7643(2)
_cell_measurement_reflns_used 17834
_cell_measurement_temperature 293(2)
_cell_measurement_theta_max 27.485
_cell_measurement_theta_min 3.395
_cell_volume 1220.39(4)
_computing_cell_refinement 'HKL Scalepack (Otwinowski & Minor, 1997)'
_computing_data_collection 'KappaCCD (Nonius B. V., 1998)'
_computing_data_reduction 'HKL Denzo (Otwinowski & Minor, 1997) & maXus (Mackay et al., 1998)'
_computing_molecular_graphics 'Bruker SHELXTL V5.1 (Sheldrick, 1998)'
_computing_publication_material 'SHELXL-97 (Sheldrick, 1997)'
_computing_structure_refinement 'SHELXL-97 (Sheldrick, 1997)'
_computing_structure_solution 'SHELXS-97 (Sheldrick, 1997)'
_diffrn_ambient_temperature 293(2)
_diffrn_detector_area_resol_mean 0.76
_diffrn_measured_fraction_theta_full 0.970
_diffrn_measured_fraction_theta_max 0.970
_diffrn_measurement_device_type 'NONIUS KappaCCD Diffractometer'
_diffrn_measurement_method CCD
_diffrn_radiation_monochromator graphite
_diffrn_radiation_source 'fine-focus sealed tube'
_diffrn_radiation_type MoK\a
_diffrn_radiation_wavelength 0.71073
_diffrn_reflns_av_R_equivalents 0.0386
_diffrn_reflns_av_sigmaI/netI 0.0347
_diffrn_reflns_limit_h_max 11
_diffrn_reflns_limit_h_min -11
_diffrn_reflns_limit_k_max 14
_diffrn_reflns_limit_k_min -14
_diffrn_reflns_limit_l_max 16
_diffrn_reflns_limit_l_min -16
_diffrn_reflns_number 25887
_diffrn_reflns_theta_full 27.50
_diffrn_reflns_theta_max 27.50
_diffrn_reflns_theta_min 3.42
_exptl_absorpt_coefficient_mu 0.452
_exptl_absorpt_correction_T_max 0.937
_exptl_absorpt_correction_T_min 0.878
_exptl_absorpt_correction_type empirical
_exptl_absorpt_process_details '(Blessing, 1995, 1997)'
_exptl_crystal_colour yellow
_exptl_crystal_density_diffrn 1.416
_exptl_crystal_density_method 'not measured'
_exptl_crystal_description prism
_exptl_crystal_F_000 541
_exptl_crystal_size_max 0.4
_exptl_crystal_size_mid 0.35
_exptl_crystal_size_min 0.25
_refine_diff_density_max 0.600
_refine_diff_density_min -0.469
_refine_diff_density_rms 0.050
_refine_ls_extinction_coef 0.019(4)
_refine_ls_extinction_expression Fc^*^=kFc[1+0.001xFc^2^\l^3^/sin(2\q)]^-1/4^
_refine_ls_extinction_method SHELXL
_refine_ls_goodness_of_fit_ref 1.027
_refine_ls_hydrogen_treatment mixed
_refine_ls_matrix_type full
_refine_ls_number_parameters 333
_refine_ls_number_reflns 5444
_refine_ls_number_restraints 6
_refine_ls_restrained_S_all 1.028
_refine_ls_R_factor_all 0.0693
_refine_ls_R_factor_gt 0.0474
_refine_ls_shift/su_max 0.001
_refine_ls_shift/su_mean 0.000
_refine_ls_structure_factor_coef Fsqd
_refine_ls_weighting_details 'calc w=1/[\s^2^(Fo^2^)+(0.0739P)^2^+0.3988P] where P=(Fo^2^+2Fc^2^)/3'
_refine_ls_weighting_scheme calc
_refine_ls_wR_factor_gt 0.1241
_refine_ls_wR_factor_ref 0.1371
_reflns_number_gt 4070
_reflns_number_total 5444
_reflns_threshold_expression >2sigma(I)
_cod_data_source_file cg049659xsi20050106_070011.cif
_cod_data_source_block 1
_cod_original_sg_symbol_H-M P-1
_cod_database_code 4504941

loop_
_symmetry_equiv_pos_as_xyz
'x, y, z'
'-x, -y, -z'

loop_
_atom_site_label
_atom_site_type_symbol
_atom_site_fract_x
_atom_site_fract_y
_atom_site_fract_z
_atom_site_U_iso_or_equiv
_atom_site_adp_type
_atom_site_occupancy
_atom_site_symmetry_multiplicity
_atom_site_calc_flag
_atom_site_refinement_flags
Mn1 Mn 0.0000 0.0000 0.0000 0.03893(16) Uani 1 2 d S
C1 C 0.1984(2) -0.0243(2) 0.21975(16) 0.0426(5) Uani 1 1 d .
H1A H 0.2773 -0.0030 0.1818 0.051 Uiso 1 1 calc R
C2 C 0.2375(2) -0.0413(2) 0.32384(15) 0.0415(5) Uani 1 1 d .
C3 C 0.1185(3) -0.0738(3) 0.37837(18) 0.0581(6) Uani 1 1 d .
H3A H 0.1396 -0.0855 0.4484 0.070 Uiso 1 1 calc R
C4 C -0.0313(3) -0.0887(3) 0.3290(2) 0.0641(7) Uani 1 1 d .
H4A H -0.1122 -0.1116 0.3648 0.077 Uiso 1 1 calc R
C5 C -0.0592(3) -0.0692(2) 0.22570(18) 0.0498(5) Uani 1 1 d .
H5A H -0.1605 -0.0787 0.1928 0.060 Uiso 1 1 calc R
C6 C 0.4007(2) -0.0247(2) 0.37420(16) 0.0448(5) Uani 1 1 d .
C7 C 0.5215(3) -0.0330(4) 0.3058(2) 0.0825(10) Uani 1 1 d .
H7A H 0.6095 -0.0536 0.3447 0.124 Uiso 1 1 calc R
H7B H 0.5501 0.0453 0.2870 0.124 Uiso 1 1 calc R
H7C H 0.4838 -0.0960 0.2411 0.124 Uiso 1 1 calc R
C8 C 1.1940(3) 0.4074(2) 0.8816(2) 0.0617(7) Uani 1 1 d .
H8A H 1.2944 0.4106 0.9135 0.074 Uiso 1 1 calc R
C9 C 1.1706(3) 0.4519(3) 0.7896(2) 0.0723(8) Uani 1 1 d .
H9A H 1.2534 0.4867 0.7611 0.087 Uiso 1 1 calc R
C10 C 1.0226(3) 0.4443(2) 0.7401(2) 0.0614(7) Uani 1 1 d .
H10A H 1.0045 0.4718 0.6764 0.074 Uiso 1 1 calc R
C11 C 0.9005(3) 0.3954(2) 0.78560(18) 0.0497(5) Uani 1 1 d .
C12 C 0.9363(3) 0.3558(2) 0.88062(19) 0.0527(6) Uani 1 1 d .
H12A H 0.8560 0.3249 0.9135 0.063 Uiso 1 1 calc R
C13 C 0.7382(3) 0.3842(2) 0.73610(18) 0.0507(5) Uani 1 1 d .
C14 C 0.6198(4) 0.3938(4) 0.8074(2) 0.0862(10) Uani 1 1 d .
H14A H 0.5293 0.4113 0.7689 0.129 Uiso 1 1 calc R
H14B H 0.6583 0.4594 0.8702 0.129 Uiso 1 1 calc R
H14C H 0.5949 0.3170 0.8294 0.129 Uiso 1 1 calc R
C15 C 0.6458(4) 0.3397(4) 0.4168(2) 0.0948(12) Uani 1 1 d .
H15A H 0.7422 0.3844 0.4581 0.142 Uiso 1 1 calc R
H15B H 0.6161 0.3798 0.3597 0.142 Uiso 1 1 calc R
H15C H 0.6561 0.2564 0.3862 0.142 Uiso 1 1 calc R
C16 C 0.5276(3) 0.3375(2) 0.48807(18) 0.0518(6) Uani 1 1 d .
C17 C 0.3622(3) 0.3164(2) 0.44154(17) 0.0488(5) Uani 1 1 d .
C18 C 0.3135(3) 0.3035(2) 0.33167(18) 0.0568(6) Uani 1 1 d .
H18A H 0.3880 0.3107 0.2872 0.068 Uiso 1 1 calc R
C19 C 0.0606(3) 0.2746(3) 0.3495(2) 0.0643(7) Uani 1 1 d .
H19A H -0.0422 0.2606 0.3185 0.077 Uiso 1 1 calc R
C20 C 0.0961(3) 0.2873(3) 0.4598(2) 0.0774(9) Uani 1 1 d .
H20A H 0.0191 0.2824 0.5026 0.093 Uiso 1 1 calc R
C21 C 0.2480(3) 0.3072(3) 0.5051(2) 0.0699(8) Uani 1 1 d .
H21A H 0.2743 0.3146 0.5792 0.084 Uiso 1 1 calc R
N1 N 0.0530(2) -0.03711(17) 0.17094(13) 0.0429(4) Uani 1 1 d .
N2 N 0.4227(2) -0.0066(2) 0.47731(15) 0.0662(6) Uani 1 1 d .
N3 N 1.0798(3) 0.3597(2) 0.92722(16) 0.0567(5) Uani 1 1 d .
N4 N 0.7132(2) 0.3660(2) 0.63265(16) 0.0674(6) Uani 1 1 d .
N5 N 0.5569(3) 0.3527(2) 0.59123(17) 0.0673(6) Uani 1 1 d .
N6 N 0.1665(3) 0.2816(2) 0.28605(16) 0.0624(6) Uani 1 1 d .
O1 O 0.0832(2) 0.19407(15) 0.06299(12) 0.0546(4) Uani 1 1 d D
O2 O 0.22458(18) -0.02842(19) -0.03436(16) 0.0587(4) Uani 1 1 d D
O3 O 0.4882(3) 0.3551(2) 0.0955(3) 0.1208(11) Uani 1 1 d .
O4 O 0.4873(3) 0.1587(3) 0.1235(2) 0.1062(8) Uani 1 1 d .
O5 O 0.4425(4) 0.1851(3) -0.0469(2) 0.1393(13) Uani 1 1 d .
O6 O 0.6862(3) 0.2581(2) 0.0508(3) 0.1184(11) Uani 1 1 d .
Cl1 Cl 0.52798(7) 0.24206(6) 0.05785(5) 0.0609(2) Uani 1 1 d .
H22 H 0.309(3) 0.035(2) -0.021(4) 0.135(16) Uiso 1 1 d D
H12 H 0.110(4) 0.224(3) 0.1341(13) 0.081(9) Uiso 1 1 d D
H11 H 0.086(4) 0.258(2) 0.025(2) 0.083(9) Uiso 1 1 d D
H21 H 0.254(4) -0.1055(18) -0.048(3) 0.101(12) Uiso 1 1 d D

loop_
_atom_site_aniso_label
_atom_site_aniso_U_11
_atom_site_aniso_U_22
_atom_site_aniso_U_33
_atom_site_aniso_U_23
_atom_site_aniso_U_13
_atom_site_aniso_U_12
Mn1 0.0313(2) 0.0551(3) 0.0302(2) 0.01459(19) -0.00426(16) 0.00797(18)
C1 0.0382(10) 0.0560(12) 0.0313(9) 0.0142(9) -0.0054(8) 0.0043(9)
C2 0.0432(11) 0.0486(12) 0.0292(9) 0.0099(8) -0.0071(8) 0.0060(9)
C3 0.0535(13) 0.0875(18) 0.0341(11) 0.0256(12) -0.0041(10) 0.0078(12)
C4 0.0462(13) 0.103(2) 0.0456(13) 0.0313(14) 0.0047(10) 0.0043(13)
C5 0.0380(11) 0.0677(15) 0.0416(11) 0.0184(11) -0.0062(9) 0.0047(10)
C6 0.0451(12) 0.0545(12) 0.0320(10) 0.0129(9) -0.0082(8) 0.0079(9)
C7 0.0498(15) 0.154(3) 0.0425(13) 0.0219(17) -0.0027(11) 0.0235(17)
C8 0.0563(15) 0.0653(16) 0.0564(14) 0.0159(12) -0.0087(12) -0.0005(12)
C9 0.0620(16) 0.085(2) 0.0642(16) 0.0304(15) -0.0030(13) -0.0133(14)
C10 0.0662(16) 0.0666(16) 0.0485(13) 0.0242(12) -0.0047(12) -0.0016(12)
C11 0.0600(14) 0.0447(12) 0.0402(11) 0.0085(9) -0.0031(10) 0.0061(10)
C12 0.0609(14) 0.0544(13) 0.0424(12) 0.0142(10) 0.0019(10) 0.0094(11)
C13 0.0588(14) 0.0487(12) 0.0423(11) 0.0111(10) -0.0023(10) 0.0099(10)
C14 0.078(2) 0.137(3) 0.0512(15) 0.0176(18) 0.0065(14) 0.050(2)
C15 0.0631(18) 0.164(4) 0.0491(15) 0.0103(19) 0.0073(13) 0.014(2)
C16 0.0578(14) 0.0548(13) 0.0383(11) 0.0089(10) -0.0005(10) 0.0041(11)
C17 0.0577(13) 0.0484(12) 0.0364(10) 0.0087(9) -0.0004(10) 0.0047(10)
C18 0.0636(15) 0.0691(16) 0.0357(11) 0.0084(11) 0.0004(10) 0.0152(12)
C19 0.0582(15) 0.0697(17) 0.0571(15) 0.0111(13) -0.0083(12) 0.0052(13)
C20 0.0598(16) 0.112(3) 0.0563(16) 0.0226(16) 0.0075(13) -0.0017(16)
C21 0.0625(16) 0.101(2) 0.0395(12) 0.0193(13) -0.0014(11) -0.0036(15)
N1 0.0390(9) 0.0556(11) 0.0315(8) 0.0130(8) -0.0074(7) 0.0061(8)
N2 0.0433(11) 0.117(2) 0.0331(9) 0.0186(11) -0.0111(8) 0.0102(11)
N3 0.0636(13) 0.0598(12) 0.0449(10) 0.0151(9) -0.0045(9) 0.0109(10)
N4 0.0538(12) 0.0997(18) 0.0434(11) 0.0209(11) -0.0043(9) 0.0003(12)
N5 0.0540(12) 0.1001(18) 0.0422(11) 0.0177(11) -0.0033(9) 0.0030(12)
N6 0.0683(14) 0.0734(14) 0.0404(10) 0.0070(10) -0.0063(10) 0.0161(11)
O1 0.0679(11) 0.0553(10) 0.0344(8) 0.0115(7) -0.0079(7) 0.0029(8)
O2 0.0363(8) 0.0710(12) 0.0707(11) 0.0203(10) 0.0035(8) 0.0137(8)
O3 0.0952(19) 0.0697(15) 0.190(3) -0.0021(17) 0.0253(19) 0.0315(14)
O4 0.0959(18) 0.124(2) 0.119(2) 0.0671(18) 0.0320(15) 0.0168(15)
O5 0.156(3) 0.163(3) 0.0656(15) -0.0029(17) 0.0212(17) -0.037(2)
O6 0.0673(15) 0.0857(16) 0.219(3) 0.0435(19) 0.0610(18) 0.0209(12)
Cl1 0.0570(4) 0.0578(4) 0.0710(4) 0.0115(3) 0.0238(3) 0.0129(3)

loop_
_atom_type_symbol
_atom_type_description
_atom_type_scat_dispersion_real
_atom_type_scat_dispersion_imag
_atom_type_scat_source
C C 0.0033 0.0016 'International Tables Vol C Tables 4.2.6.8 and 6.1.1.4'
H H 0.0000 0.0000 'International Tables Vol C Tables 4.2.6.8 and 6.1.1.4'
N N 0.0061 0.0033 'International Tables Vol C Tables 4.2.6.8 and 6.1.1.4'
O O 0.0106 0.0060 'International Tables Vol C Tables 4.2.6.8 and 6.1.1.4'
Cl Cl 0.1484 0.1585 'International Tables Vol C Tables 4.2.6.8 and 6.1.1.4'
Mn Mn 0.3368 0.7283 'International Tables Vol C Tables 4.2.6.8 and 6.1.1.4'

loop_
_geom_angle_atom_site_label_1
_geom_angle_atom_site_label_2
_geom_angle_atom_site_label_3
_geom_angle
_geom_angle_site_symmetry_1
_geom_angle_site_symmetry_3
O1 Mn1 O1 180.0 . 2
O1 Mn1 O2 88.75(7) . 2
O1 Mn1 O2 91.25(7) 2 2
O1 Mn1 O2 91.25(7) . .
O1 Mn1 O2 88.75(7) 2 .
O2 Mn1 O2 180.0 2 .
O1 Mn1 N1 90.34(6) . .
O1 Mn1 N1 89.66(6) 2 .
O2 Mn1 N1 88.46(7) 2 .
O2 Mn1 N1 91.54(7) . .
O1 Mn1 N1 89.66(6) . 2
O1 Mn1 N1 90.34(6) 2 2
O2 Mn1 N1 91.54(7) 2 2
O2 Mn1 N1 88.46(7) . 2
N1 Mn1 N1 180.0 . 2
N1 C1 C2 123.6(2) . .
N1 C1 H1A 118.2 . .
C2 C1 H1A 118.2 . .
C3 C2 C1 117.20(19) . .
C3 C2 C6 121.56(18) . .
C1 C2 C6 121.2(2) . .
C4 C3 C2 120.0(2) . .
C4 C3 H3A 120.0 . .
C2 C3 H3A 120.0 . .
C3 C4 C5 118.8(2) . .
C3 C4 H4A 120.6 . .
C5 C4 H4A 120.6 . .
N1 C5 C4 122.8(2) . .
N1 C5 H5A 118.6 . .
C4 C5 H5A 118.6 . .
N2 C6 C7 125.1(2) . .
N2 C6 C2 114.8(2) . .
C7 C6 C2 120.10(18) . .
C6 C7 H7A 109.5 . .
C6 C7 H7B 109.5 . .
H7A C7 H7B 109.5 . .
C6 C7 H7C 109.5 . .
H7A C7 H7C 109.5 . .
H7B C7 H7C 109.5 . .
N3 C8 C9 123.0(2) . .
N3 C8 H8A 118.5 . .
C9 C8 H8A 118.5 . .
C8 C9 C10 118.9(3) . .
C8 C9 H9A 120.5 . .
C10 C9 H9A 120.5 . .
C9 C10 C11 119.7(2) . .
C9 C10 H10A 120.2 . .
C11 C10 H10A 120.2 . .
C10 C11 C12 117.0(2) . .
C10 C11 C13 122.4(2) . .
C12 C11 C13 120.7(2) . .
N3 C12 C11 123.5(2) . .
N3 C12 H12A 118.2 . .
C11 C12 H12A 118.2 . .
N4 C13 C14 125.4(2) . .
N4 C13 C11 115.7(2) . .
C14 C13 C11 118.9(2) . .
C13 C14 H14A 109.5 . .
C13 C14 H14B 109.5 . .
H14A C14 H14B 109.5 . .
C13 C14 H14C 109.5 . .
H14A C14 H14C 109.5 . .
H14B C14 H14C 109.5 . .
C16 C15 H15A 109.5 . .
C16 C15 H15B 109.5 . .
H15A C15 H15B 109.5 . .
C16 C15 H15C 109.5 . .
H15A C15 H15C 109.5 . .
H15B C15 H15C 109.5 . .
N5 C16 C15 124.2(2) . .
N5 C16 C17 115.5(2) . .
C15 C16 C17 120.3(2) . .
C21 C17 C18 116.2(2) . .
C21 C17 C16 121.9(2) . .
C18 C17 C16 122.0(2) . .
N6 C18 C17 124.0(2) . .
N6 C18 H18A 118.0 . .
C17 C18 H18A 118.0 . .
N6 C19 C20 122.7(3) . .
N6 C19 H19A 118.7 . .
C20 C19 H19A 118.7 . .
C21 C20 C19 118.4(3) . .
C21 C20 H20A 120.8 . .
C19 C20 H20A 120.8 . .
C20 C21 C17 120.6(2) . .
C20 C21 H21A 119.7 . .
C17 C21 H21A 119.7 . .
C5 N1 C1 117.67(17) . .
C5 N1 Mn1 121.38(13) . .
C1 N1 Mn1 120.93(14) . .
C6 N2 N2 113.6(2) . 2_656
C8 N3 C12 117.9(2) . .
C13 N4 N5 112.6(2) . .
C16 N5 N4 114.4(2) . .
C19 N6 C18 118.1(2) . .
Mn1 O1 H12 120.2(18) . .
Mn1 O1 H11 127.7(17) . .
H12 O1 H11 112(2) . .
Mn1 O2 H22 123(2) . .
Mn1 O2 H21 124(2) . .
H22 O2 H21 111(2) . .
O3 Cl1 O4 111.0(2) . .
O3 Cl1 O6 109.86(17) . .
O4 Cl1 O6 111.80(17) . .
O3 Cl1 O5 110.3(2) . .
O4 Cl1 O5 104.81(19) . .
O6 Cl1 O5 108.9(2) . .

loop_
_geom_bond_atom_site_label_1
_geom_bond_atom_site_label_2
_geom_bond_distance
_geom_bond_site_symmetry_2
Mn1 O1 2.1426(16) .
Mn1 O1 2.1427(16) 2
Mn1 O2 2.1594(16) 2
Mn1 O2 2.1594(16) .
Mn1 N1 2.3079(16) .
Mn1 N1 2.3079(16) 2
C1 N1 1.343(2) .
C1 C2 1.389(3) .
C1 H1A 0.9300 .
C2 C3 1.381(3) .
C2 C6 1.487(3) .
C3 C4 1.377(3) .
C3 H3A 0.9300 .
C4 C5 1.379(3) .
C4 H4A 0.9300 .
C5 N1 1.334(3) .
C5 H5A 0.9300 .
C6 N2 1.277(3) .
C6 C7 1.470(4) .
C7 H7A 0.9600 .
C7 H7B 0.9600 .
C7 H7C 0.9600 .
C8 N3 1.329(3) .
C8 C9 1.370(4) .
C8 H8A 0.9300 .
C9 C10 1.375(4) .
C9 H9A 0.9300 .
C10 C11 1.387(4) .
C10 H10A 0.9300 .
C11 C12 1.390(3) .
C11 C13 1.484(3) .
C12 N3 1.335(3) .
C12 H12A 0.9300 .
C13 N4 1.281(3) .
C13 C14 1.479(4) .
C14 H14A 0.9600 .
C14 H14B 0.9600 .
C14 H14C 0.9600 .
C15 C16 1.475(4) .
C15 H15A 0.9600 .
C15 H15B 0.9600 .
C15 H15C 0.9600 .
C16 N5 1.282(3) .
C16 C17 1.487(3) .
C17 C21 1.381(4) .
C17 C18 1.389(3) .
C18 N6 1.334(3) .
C18 H18A 0.9300 .
C19 N6 1.320(4) .
C19 C20 1.380(4) .
C19 H19A 0.9300 .
C20 C21 1.373(4) .
C20 H20A 0.9300 .
C21 H21A 0.9300 .
N2 N2 1.403(4) 2_656
N4 N5 1.405(3) .
O1 H12 0.891(16) .
O1 H11 0.943(17) .
O2 H22 0.928(18) .
O2 H21 0.931(17) .
O3 Cl1 1.378(2) .
O4 Cl1 1.411(2) .
O5 Cl1 1.428(3) .
O6 Cl1 1.411(2) .

loop_
_geom_hbond_atom_site_label_D
_geom_hbond_atom_site_label_H
_geom_hbond_atom_site_label_A
_geom_hbond_distance_DH
_geom_hbond_distance_HA
_geom_hbond_distance_DA
_geom_hbond_angle_DHA
_geom_hbond_site_symmetry_A
O1 H12 N6 0.891(16) 1.897(17) 2.788(2) 178(3) .
O1 H11 N3 0.943(17) 1.848(16) 2.781(2) 169(3) 1_454
O2 H22 O5 0.928(18) 2.01(2) 2.887(4) 157(4) .
O2 H21 O6 0.931(17) 1.860(19) 2.784(3) 171(3) 2_655

loop_
_geom_torsion_atom_site_label_1
_geom_torsion_atom_site_label_2
_geom_torsion_atom_site_label_3
_geom_torsion_atom_site_label_4
_geom_torsion
_geom_torsion_site_symmetry_1
_geom_torsion_site_symmetry_4
N1 C1 C2 C3 0.4(4) . .
N1 C1 C2 C6 -179.4(2) . .
C1 C2 C3 C4 0.4(4) . .
C6 C2 C3 C4 -179.8(2) . .
C2 C3 C4 C5 -0.8(4) . .
C3 C4 C5 N1 0.5(4) . .
C3 C2 C6 N2 -19.7(3) . .
C1 C2 C6 N2 160.2(2) . .
C3 C2 C6 C7 158.9(3) . .
C1 C2 C6 C7 -21.3(4) . .
N3 C8 C9 C10 -1.8(5) . .
C8 C9 C10 C11 1.9(5) . .
C9 C10 C11 C12 -0.2(4) . .
C9 C10 C11 C13 -179.8(3) . .
C10 C11 C12 N3 -1.8(4) . .
C13 C11 C12 N3 177.8(2) . .
C10 C11 C13 N4 31.1(4) . .
C12 C11 C13 N4 -148.4(3) . .
C10 C11 C13 C14 -149.2(3) . .
C12 C11 C13 C14 31.2(4) . .
N5 C16 C17 C21 -3.4(4) . .
C15 C16 C17 C21 176.5(3) . .
N5 C16 C17 C18 177.3(2) . .
C15 C16 C17 C18 -2.8(4) . .
C21 C17 C18 N6 -1.0(4) . .
C16 C17 C18 N6 178.3(2) . .
N6 C19 C20 C21 -0.4(5) . .
C19 C20 C21 C17 1.1(5) . .
C18 C17 C21 C20 -0.4(4) . .
C16 C17 C21 C20 -179.7(3) . .
C4 C5 N1 C1 0.3(4) . .
C4 C5 N1 Mn1 -178.2(2) . .
C2 C1 N1 C5 -0.8(3) . .
C2 C1 N1 Mn1 177.76(17) . .
O1 Mn1 N1 C5 108.91(18) . .
O1 Mn1 N1 C5 -71.09(18) 2 .
O2 Mn1 N1 C5 20.17(18) 2 .
O2 Mn1 N1 C5 -159.83(18) . .
N1 Mn1 N1 C5 117(8) 2 .
O1 Mn1 N1 C1 -69.55(17) . .
O1 Mn1 N1 C1 110.45(17) 2 .
O2 Mn1 N1 C1 -158.29(17) 2 .
O2 Mn1 N1 C1 21.71(17) . .
N1 Mn1 N1 C1 -61(8) 2 .
C7 C6 N2 N2 0.5(5) . 2_656
C2 C6 N2 N2 178.9(3) . 2_656
C9 C8 N3 C12 -0.1(4) . .
C11 C12 N3 C8 2.0(4) . .
C14 C13 N4 N5 -1.4(4) . .
C11 C13 N4 N5 178.3(2) . .
C15 C16 N5 N4 -3.1(4) . .
C17 C16 N5 N4 176.9(2) . .
C13 N4 N5 C16 178.3(2) . .
C20 C19 N6 C18 -1.0(4) . .
C17 C18 N6 C19 1.7(4) . .
